data_4079174
loop_
_publ_author_name
'Gierz, Verena'
'Seyboldt, Alexander'
'Maichle-M\"ossmer, C\"acilia'
'T\"ornroos, Karl W.'
'Speidel, Michael T.'
'Speiser, Bernd'
'Eichele, Klaus'
'Kunz, Doris'

_publ_section_title
;
 Dinuclear Coinage-Metal Complexes of Bis(NHC) Ligands: Structural
 Features and Dynamic Behavior of a Cu--Cu Complex
;
_journal_issue 22
_journal_name_full Organometallics
_journal_page_first 7893
_journal_paper_doi 10.1021/om300544g
_journal_volume 31
_journal_year 2012
_chemical_formula_moiety 'C44 H36 Cu2 N8, 2(F6 P), 2(C H2 Cl2)'
_chemical_formula_sum 'C46 H40 Cl4 Cu2 F12 N8 P2'
_chemical_formula_weight 1263.68
_chemical_name_systematic
; 
 ? 
;
_space_group_IT_number 43
_symmetry_cell_setting orthorhombic
_symmetry_space_group_name_Hall 'F 2 -2d'
_symmetry_space_group_name_H-M 'F d d 2'
_atom_sites_solution_hydrogens geom
_atom_sites_solution_primary direct
_atom_sites_solution_secondary difmap
_audit_creation_method SHELXL-97
_cell_angle_alpha 90.00
_cell_angle_beta 90.00
_cell_angle_gamma 90.00
_cell_formula_units_Z 8
_cell_length_a 21.6031(11)
_cell_length_b 23.3502(11)
_cell_length_c 19.8750(10)
_cell_measurement_reflns_used 9865
_cell_measurement_temperature 100(2)
_cell_measurement_theta_max 28.20
_cell_measurement_theta_min 6.82
_cell_volume 10025.7(9)
_computing_cell_refinement SAINT
_computing_data_collection COSMO
_computing_data_reduction SAINT
_computing_structure_refinement 'SHELXL-97 (Sheldrick, 1997)'
_computing_structure_solution 'SHELXS-97 (Sheldrick, 1990)'
_diffrn_ambient_temperature 100(2)
_diffrn_measured_fraction_theta_full 0.996
_diffrn_measured_fraction_theta_max 0.996
_diffrn_measurement_device_type 'APEX II'
_diffrn_measurement_method 'omega/ phi scans'
_diffrn_radiation_monochromator graphite
_diffrn_radiation_source 'fine-focus sealed tube'
_diffrn_radiation_type MoK\a
_diffrn_radiation_wavelength 0.71073
_diffrn_reflns_av_R_equivalents 0.0245
_diffrn_reflns_av_sigmaI/netI 0.0201
_diffrn_reflns_limit_h_max 28
_diffrn_reflns_limit_h_min -28
_diffrn_reflns_limit_k_max 31
_diffrn_reflns_limit_k_min -31
_diffrn_reflns_limit_l_max 26
_diffrn_reflns_limit_l_min -26
_diffrn_reflns_number 68250
_diffrn_reflns_theta_full 28.44
_diffrn_reflns_theta_max 28.44
_diffrn_reflns_theta_min 1.64
_exptl_absorpt_coefficient_mu 1.215
_exptl_absorpt_correction_T_max 0.6772
_exptl_absorpt_correction_T_min 0.5836
_exptl_absorpt_correction_type multi-scan
_exptl_absorpt_process_details
;
SADABS version 2008/1, G.M Sheldrick, University of 
G\"ttingen, Germany, 2008.
;
_exptl_crystal_colour white
_exptl_crystal_density_diffrn 1.674
_exptl_crystal_density_method 'not measured'
_exptl_crystal_description polyhedron
_exptl_crystal_F_000 5088
_exptl_crystal_size_max 0.50
_exptl_crystal_size_mid 0.48
_exptl_crystal_size_min 0.35
_refine_diff_density_max 0.762
_refine_diff_density_min -0.516
_refine_diff_density_rms 0.053
_refine_ls_abs_structure_details 'Flack H D (1983), Acta Cryst. A39, 876-881'
_refine_ls_abs_structure_Flack -0.005(9)
_refine_ls_extinction_method none
_refine_ls_goodness_of_fit_ref 1.040
_refine_ls_hydrogen_treatment constr
_refine_ls_matrix_type full
_refine_ls_number_parameters 343
_refine_ls_number_reflns 6206
_refine_ls_number_restraints 7
_refine_ls_restrained_S_all 1.040
_refine_ls_R_factor_all 0.0328
_refine_ls_R_factor_gt 0.0295
_refine_ls_shift/su_max 0.001
_refine_ls_shift/su_mean 0.000
_refine_ls_structure_factor_coef Fsqd
_refine_ls_weighting_details 'calc w=1/[\s^2^(Fo^2^)+(0.0326P)^2^+26.6579P] where P=(Fo^2^+2Fc^2^)/3'
_refine_ls_weighting_scheme calc
_refine_ls_wR_factor_gt 0.0716
_refine_ls_wR_factor_ref 0.0744
_reflns_number_gt 5878
_reflns_number_total 6206
_reflns_threshold_expression I>2\s(I)
_cod_data_source_file om300544g_si_001.cif
_cod_data_source_block compound4
_cod_original_sg_symbol_H-M Fdd2
_cod_database_code 4079174

loop_
_symmetry_equiv_pos_as_xyz
'x, y, z'
'-x, -y, z'
'x+1/4, -y+1/4, z+1/4'
'-x+1/4, y+1/4, z+1/4'
'x, y+1/2, z+1/2'
'-x, -y+1/2, z+1/2'
'x+1/4, -y+3/4, z+3/4'
'-x+1/4, y+3/4, z+3/4'
'x+1/2, y, z+1/2'
'-x+1/2, -y, z+1/2'
'x+3/4, -y+1/4, z+3/4'
'-x+3/4, y+1/4, z+3/4'
'x+1/2, y+1/2, z'
'-x+1/2, -y+1/2, z'
'x+3/4, -y+3/4, z+1/4'
'-x+3/4, y+3/4, z+1/4'

loop_
_atom_site_label
_atom_site_type_symbol
_atom_site_fract_x
_atom_site_fract_y
_atom_site_fract_z
_atom_site_U_iso_or_equiv
_atom_site_adp_type
_atom_site_occupancy
_atom_site_symmetry_multiplicity
_atom_site_calc_flag
_atom_site_refinement_flags
_atom_site_disorder_assembly
_atom_site_disorder_group
Cu1 Cu 0.0000 0.5000 0.121404(17) 0.02517(9) Uani 1 2 d S . .
Cu2 Cu 0.0000 0.5000 0.246803(17) 0.02451(8) Uani 1 2 d S . .
Cl1 Cl 0.18443(4) 0.76452(3) -0.06694(5) 0.05705(19) Uani 1 1 d . . .
Cl2 Cl -0.05002(4) 0.54122(4) -0.08731(5) 0.0664(3) Uani 1 1 d . . .
P1 P 0.45720(3) 0.64551(3) 0.03015(3) 0.03380(13) Uani 1 1 d . . .
F1 F 0.48497(16) 0.63985(10) 0.10359(10) 0.0844(8) Uani 1 1 d . A .
F2 F 0.50704(12) 0.60058(15) 0.00671(11) 0.0915(9) Uani 1 1 d . A .
F4 F 0.43306(14) 0.65218(11) -0.04460(12) 0.0925(9) Uani 1 1 d . A .
F5 F 0.40638(16) 0.68927(12) 0.05470(15) 0.1051(11) Uani 1 1 d . A .
N4 N 0.05406(9) 0.60859(9) 0.07050(10) 0.0294(4) Uani 1 1 d . . .
N6 N -0.00013(8) 0.62305(8) 0.15708(9) 0.0243(3) Uani 1 1 d . . .
N7 N -0.03519(9) 0.61780(8) 0.21436(9) 0.0244(3) Uani 1 1 d . . .
N9 N -0.08373(9) 0.58652(8) 0.29910(9) 0.0257(4) Uani 1 1 d . . .
C1 C -0.04673(12) 0.72177(10) 0.21889(13) 0.0347(5) Uani 1 1 d . . .
H1 H -0.0658 0.7548 0.2375 0.042 Uiso 1 1 calc R . .
C2 C -0.00510(12) 0.72731(10) 0.16924(12) 0.0350(5) Uani 1 1 d . . .
H2 H 0.0087 0.7643 0.1561 0.042 Uiso 1 1 calc R . .
C3 C 0.05401(11) 0.66701(10) 0.08108(13) 0.0329(5) Uani 1 1 d . . .
H3 H 0.0749 0.6949 0.0547 0.039 Uiso 1 1 calc R . .
C2A C 0.01872(11) 0.67714(10) 0.13589(12) 0.0299(4) Uani 1 1 d . . .
C5 C 0.01993(10) 0.57967(10) 0.11686(11) 0.0269(4) Uani 1 1 d . . .
C8 C -0.04527(9) 0.56893(9) 0.24912(11) 0.0249(4) Uani 1 1 d . . .
C10 C -0.09426(11) 0.64470(10) 0.29738(12) 0.0305(5) Uani 1 1 d . . .
H10 H -0.1191 0.6660 0.3279 0.037 Uiso 1 1 calc R . .
C10A C -0.06242(10) 0.66603(9) 0.24391(12) 0.0288(4) Uani 1 1 d . . .
C27 C 0.0000 0.5000 -0.1355(3) 0.085(2) Uani 1 2 d SU . .
H27A H 0.0246 0.5256 -0.1649 0.102 Uiso 0.50 1 calc PR . .
H27B H -0.0246 0.4744 -0.1649 0.102 Uiso 0.50 1 calc PR . .
C41 C 0.09322(12) 0.57951(11) 0.02008(12) 0.0348(5) Uani 1 1 d . . .
H41A H 0.0924 0.6013 -0.0226 0.042 Uiso 1 1 calc R . .
H41B H 0.0766 0.5407 0.0112 0.042 Uiso 1 1 calc R . .
C42 C 0.15890(12) 0.57493(10) 0.04500(12) 0.0312(5) Uani 1 1 d . . .
C43 C 0.17348(13) 0.53777(11) 0.09753(12) 0.0366(5) Uani 1 1 d . . .
H43 H 0.1422 0.5139 0.1161 0.044 Uiso 1 1 calc R . .
C44 C 0.23314(14) 0.53523(13) 0.12291(15) 0.0434(6) Uani 1 1 d . . .
H44 H 0.2427 0.5096 0.1586 0.052 Uiso 1 1 calc R . .
C46 C 0.26466(14) 0.60597(12) 0.04395(17) 0.0456(7) Uani 1 1 d . . .
H46 H 0.2963 0.6293 0.0252 0.055 Uiso 1 1 calc R . .
C47 C 0.20529(13) 0.60899(11) 0.01782(14) 0.0378(5) Uani 1 1 d . . .
H47 H 0.1964 0.6342 -0.0184 0.045 Uiso 1 1 calc R . .
C45 C 0.27867(14) 0.56996(13) 0.09634(16) 0.0458(7) Uani 1 1 d . . .
H45 H 0.3195 0.5689 0.1142 0.055 Uiso 1 1 calc R . .
C80 C 0.2500 0.7500 -0.1165(2) 0.0451(9) Uani 1 2 d S . .
H80A H 0.2586 0.7833 -0.1459 0.054 Uiso 0.50 1 calc PR . .
H80B H 0.2414 0.7167 -0.1459 0.054 Uiso 0.50 1 calc PR . .
C91 C -0.10683(11) 0.54869(10) 0.35302(12) 0.0319(5) Uani 1 1 d . . .
H91A H -0.1502 0.5591 0.3635 0.038 Uiso 1 1 calc R . .
H91B H -0.0818 0.5550 0.3941 0.038 Uiso 1 1 calc R . .
C92 C -0.10424(10) 0.48616(10) 0.33446(11) 0.0269(4) Uani 1 1 d . . .
C93 C -0.13723(11) 0.46565(10) 0.27909(13) 0.0319(4) Uani 1 1 d . . .
H93 H -0.1607 0.4914 0.2523 0.038 Uiso 1 1 calc R . .
C94 C -0.13599(13) 0.40783(11) 0.26297(13) 0.0384(5) Uani 1 1 d . . .
H94 H -0.1578 0.3943 0.2247 0.046 Uiso 1 1 calc R . .
C95 C -0.10284(14) 0.36976(11) 0.30276(14) 0.0404(6) Uani 1 1 d . . .
H95 H -0.1022 0.3301 0.2919 0.048 Uiso 1 1 calc R . .
C96 C -0.07074(12) 0.38984(12) 0.35832(14) 0.0395(6) Uani 1 1 d . . .
H96 H -0.0482 0.3639 0.3858 0.047 Uiso 1 1 calc R . .
C97 C -0.07136(11) 0.44752(11) 0.37392(12) 0.0330(5) Uani 1 1 d . . .
H97 H -0.0491 0.4609 0.4120 0.040 Uiso 1 1 calc R . .
F3 F 0.4972(2) 0.7029(2) 0.0256(2) 0.0780(14) Uani 0.691(5) 1 d P A 1
F6 F 0.41355(16) 0.59103(15) 0.0344(2) 0.0694(10) Uani 0.691(5) 1 d P A 1
F3A F 0.5127(6) 0.6826(5) -0.0007(5) 0.0780(14) Uani 0.309(5) 1 d P A 2
F6A F 0.4135(4) 0.6033(4) 0.0695(6) 0.0694(10) Uani 0.309(5) 1 d P A 2

loop_
_atom_site_aniso_label
_atom_site_aniso_U_11
_atom_site_aniso_U_22
_atom_site_aniso_U_33
_atom_site_aniso_U_23
_atom_site_aniso_U_13
_atom_site_aniso_U_12
Cu1 0.02806(18) 0.02303(18) 0.02442(18) 0.000 0.000 -0.00474(14)
Cu2 0.02737(18) 0.02178(17) 0.02438(18) 0.000 0.000 0.00227(14)
Cl1 0.0532(4) 0.0605(5) 0.0574(4) -0.0027(4) -0.0007(4) 0.0180(3)
Cl2 0.0638(5) 0.0499(4) 0.0857(6) 0.0243(4) 0.0188(4) 0.0207(4)
P1 0.0361(3) 0.0324(3) 0.0329(3) -0.0046(2) -0.0018(2) -0.0044(2)
F1 0.168(3) 0.0496(12) 0.0360(10) -0.0022(8) -0.0276(13) 0.0105(14)
F2 0.0830(16) 0.141(2) 0.0509(12) -0.0024(13) 0.0122(11) 0.0672(16)
F4 0.133(2) 0.0785(15) 0.0665(14) -0.0253(12) -0.0617(15) 0.0383(15)
F5 0.139(3) 0.0816(18) 0.095(2) -0.0158(15) 0.0161(18) 0.0625(18)
N4 0.0328(10) 0.0297(9) 0.0258(9) 0.0032(7) -0.0021(7) -0.0087(8)
N6 0.0254(8) 0.0220(8) 0.0255(8) 0.0011(7) -0.0048(7) -0.0036(6)
N7 0.0261(8) 0.0223(8) 0.0248(8) -0.0025(7) -0.0038(7) 0.0012(7)
N9 0.0234(8) 0.0267(9) 0.0271(9) -0.0039(7) -0.0017(7) 0.0024(7)
C1 0.0452(13) 0.0241(10) 0.0348(12) -0.0029(9) -0.0142(10) 0.0055(9)
C2 0.0465(13) 0.0209(9) 0.0377(14) 0.0024(8) -0.0140(11) -0.0020(9)
C3 0.0374(12) 0.0278(11) 0.0335(12) 0.0071(9) -0.0055(9) -0.0080(9)
C2A 0.0318(10) 0.0253(10) 0.0325(11) 0.0060(8) -0.0095(8) -0.0051(8)
C5 0.0292(10) 0.0291(11) 0.0225(9) 0.0012(8) -0.0030(8) -0.0047(8)
C8 0.0226(9) 0.0268(10) 0.0254(9) -0.0018(8) -0.0018(8) 0.0001(8)
C10 0.0306(11) 0.0310(11) 0.0299(10) -0.0070(9) -0.0046(8) 0.0053(9)
C10A 0.0316(11) 0.0249(10) 0.0298(10) -0.0059(8) -0.0111(9) 0.0051(8)
C27 0.152(7) 0.065(3) 0.037(2) 0.000 0.000 0.052(4)
C41 0.0435(13) 0.0373(12) 0.0235(10) -0.0001(9) 0.0033(9) -0.0094(10)
C42 0.0380(12) 0.0272(10) 0.0284(10) -0.0044(8) 0.0079(9) -0.0049(9)
C43 0.0447(14) 0.0353(12) 0.0297(11) 0.0027(9) 0.0096(10) -0.0037(10)
C44 0.0471(14) 0.0493(16) 0.0337(12) 0.0000(11) 0.0056(12) 0.0107(12)
C46 0.0404(14) 0.0346(13) 0.0617(19) -0.0058(13) 0.0200(13) -0.0055(11)
C47 0.0438(13) 0.0280(11) 0.0415(14) 0.0025(10) 0.0139(11) -0.0014(10)
C45 0.0367(14) 0.0473(16) 0.0535(16) -0.0141(13) 0.0075(12) 0.0060(11)
C80 0.055(2) 0.045(2) 0.036(2) 0.000 0.000 0.0068(18)
C91 0.0340(12) 0.0335(12) 0.0283(11) -0.0046(9) 0.0043(9) -0.0003(9)
C92 0.0233(10) 0.0325(11) 0.0248(10) 0.0002(8) 0.0030(8) -0.0002(8)
C93 0.0315(11) 0.0318(11) 0.0325(11) -0.0011(9) -0.0041(9) 0.0000(9)
C94 0.0463(14) 0.0342(12) 0.0347(13) -0.0012(9) -0.0026(10) -0.0047(10)
C95 0.0479(14) 0.0292(12) 0.0442(14) 0.0018(10) 0.0061(11) -0.0023(10)
C96 0.0375(13) 0.0411(13) 0.0398(13) 0.0151(11) 0.0046(10) 0.0039(11)
C97 0.0295(11) 0.0413(12) 0.0283(10) 0.0045(10) 0.0008(9) -0.0008(9)
F3 0.107(3) 0.070(3) 0.056(3) 0.0179(18) -0.011(2) -0.053(2)
F6 0.0538(13) 0.0488(17) 0.106(3) -0.0206(18) 0.006(2) -0.0235(12)
F3A 0.107(3) 0.070(3) 0.056(3) 0.0179(18) -0.011(2) -0.053(2)
F6A 0.0538(13) 0.0488(17) 0.106(3) -0.0206(18) 0.006(2) -0.0235(12)

loop_
_atom_type_symbol
_atom_type_description
_atom_type_scat_dispersion_real
_atom_type_scat_dispersion_imag
_atom_type_scat_source
C C 0.0033 0.0016 'International Tables Vol C Tables 4.2.6.8 and 6.1.1.4'
H H 0.0000 0.0000 'International Tables Vol C Tables 4.2.6.8 and 6.1.1.4'
N N 0.0061 0.0033 'International Tables Vol C Tables 4.2.6.8 and 6.1.1.4'
F F 0.0171 0.0103 'International Tables Vol C Tables 4.2.6.8 and 6.1.1.4'
P P 0.1023 0.0942 'International Tables Vol C Tables 4.2.6.8 and 6.1.1.4'
Cu Cu 0.3201 1.2651 'International Tables Vol C Tables 4.2.6.8 and 6.1.1.4'
Cl Cl 0.1484 0.1585 'International Tables Vol C Tables 4.2.6.8 and 6.1.1.4'

loop_
_geom_angle_atom_site_label_1
_geom_angle_atom_site_label_2
_geom_angle_atom_site_label_3
_geom_angle
_geom_angle_site_symmetry_1
_geom_angle_site_symmetry_3
C5 Cu1 C5 174.59(13) 2_565 .
C5 Cu1 Cu2 92.71(7) 2_565 .
C5 Cu1 Cu2 92.71(7) . .
C8 Cu2 C8 177.19(14) 2_565 .
C8 Cu2 Cu1 91.40(7) 2_565 .
C8 Cu2 Cu1 91.40(7) . .
F6A P1 F2 98.0(4) . .
F6A P1 F5 80.5(4) . .
F2 P1 F5 178.51(19) . .
F6A P1 F4 109.3(4) . .
F2 P1 F4 90.75(13) . .
F5 P1 F4 89.85(15) . .
F6A P1 F1 73.5(4) . .
F2 P1 F1 87.59(13) . .
F5 P1 F1 91.88(16) . .
F4 P1 F1 176.89(18) . .
F2 P1 F6 83.5(2) . .
F5 P1 F6 95.1(2) . .
F4 P1 F6 86.1(2) . .
F1 P1 F6 96.3(2) . .
F6A P1 F3 151.5(4) . .
F2 P1 F3 99.9(3) . .
F5 P1 F3 81.5(3) . .
F4 P1 F3 92.44(19) . .
F1 P1 F3 85.26(18) . .
F6 P1 F3 176.3(2) . .
F6A P1 F3A 168.1(6) . .
F2 P1 F3A 74.6(5) . .
F5 P1 F3A 106.9(5) . .
F4 P1 F3A 80.4(4) . .
F1 P1 F3A 96.6(4) . .
F6 P1 F3A 154.0(4) . .
C5 N4 C3 112.8(2) . .
C5 N4 C41 122.8(2) . .
C3 N4 C41 123.9(2) . .
C5 N6 N7 126.60(18) . .
C5 N6 C2A 113.85(19) . .
N7 N6 C2A 119.55(19) . .
C8 N7 N6 126.02(18) . .
C8 N7 C10A 113.40(19) . .
N6 N7 C10A 120.52(19) . .
C8 N9 C10 112.40(19) . .
C8 N9 C91 123.83(19) . .
C10 N9 C91 123.52(19) . .
C2 C1 C10A 120.1(2) . .
C1 C2 C2A 120.0(2) . .
C2A C3 N4 107.2(2) . .
C3 C2A N6 104.5(2) . .
C3 C2A C2 135.6(2) . .
N6 C2A C2 119.6(2) . .
N4 C5 N6 101.60(19) . .
N4 C5 Cu1 129.61(17) . .
N6 C5 Cu1 128.66(16) . .
N7 C8 N9 102.53(18) . .
N7 C8 Cu2 128.70(16) . .
N9 C8 Cu2 126.42(17) . .
C10A C10 N9 107.3(2) . .
C10 C10A N7 104.23(19) . .
C10 C10A C1 136.3(2) . .
N7 C10A C1 119.0(2) . .
Cl2 C27 Cl2 112.9(3) . 2_565
N4 C41 C42 110.43(19) . .
C47 C42 C43 119.0(2) . .
C47 C42 C41 120.7(2) . .
C43 C42 C41 120.2(2) . .
C44 C43 C42 120.7(2) . .
C45 C44 C43 119.9(3) . .
C45 C46 C47 121.3(3) . .
C46 C47 C42 119.5(3) . .
C46 C45 C44 119.6(3) . .
Cl1 C80 Cl1 111.8(2) . 14_565
N9 C91 C92 112.93(18) . .
C97 C92 C93 118.9(2) . .
C97 C92 C91 120.6(2) . .
C93 C92 C91 120.4(2) . .
C94 C93 C92 120.4(2) . .
C93 C94 C95 120.1(2) . .
C96 C95 C94 119.7(2) . .
C97 C96 C95 120.2(2) . .
C96 C97 C92 120.7(2) . .

loop_
_geom_bond_atom_site_label_1
_geom_bond_atom_site_label_2
_geom_bond_distance
_geom_bond_site_symmetry_2
Cu1 C5 1.912(2) 2_565
Cu1 C5 1.912(2) .
Cu1 Cu2 2.4923(5) .
Cu2 C8 1.884(2) 2_565
Cu2 C8 1.884(2) .
Cl1 C80 1.759(3) .
Cl2 C27 1.736(3) .
P1 F6A 1.574(9) .
P1 F2 1.574(2) .
P1 F5 1.577(2) .
P1 F4 1.582(2) .
P1 F1 1.584(2) .
P1 F6 1.586(3) .
P1 F3 1.597(4) .
P1 F3A 1.602(10) .
N4 C5 1.360(3) .
N4 C3 1.380(3) .
N4 C41 1.477(3) .
N6 C5 1.361(3) .
N6 N7 1.373(3) .
N6 C2A 1.392(3) .
N7 C8 1.352(3) .
N7 C10A 1.400(3) .
N9 C8 1.359(3) .
N9 C10 1.378(3) .
N9 C91 1.476(3) .
C1 C2 1.341(4) .
C1 C10A 1.434(3) .
C2 C2A 1.441(3) .
C3 C2A 1.351(4) .
C10 C10A 1.360(4) .
C27 Cl2 1.736(3) 2_565
C41 C42 1.506(4) .
C42 C47 1.389(3) .
C42 C43 1.394(4) .
C43 C44 1.385(4) .
C44 C45 1.380(4) .
C46 C45 1.372(5) .
C46 C47 1.385(4) .
C80 Cl1 1.759(3) 14_565
C91 C92 1.507(3) .
C92 C97 1.391(3) .
C92 C93 1.396(3) .
C93 C94 1.388(3) .
C94 C95 1.389(4) .
C95 C96 1.386(4) .
C96 C97 1.382(4) .
